data_4037953
loop_
_publ_author_name
'Luo, Mupeng'
'Zhu, Xinlei'
'Liu, Rufeng'
'Yu, Shunming'
'Wei, Wanguo'

_publ_section_title
;
 FeCl3-Promoted Annulation of 2-haloindoles: Switchable Synthesis of
 Spirooxindole-chromeno[2,3-b]indoles and
 Spirooxindole-chromeno[3,2-b]indoles.
;
_journal_name_full 'The Journal of organic chemistry'
_journal_paper_doi 10.1021/acs.joc.9b03300
_journal_year 2020
_chemical_absolute_configuration rmad
_chemical_formula_moiety 'C24 H18 Br2 N2 O4 S'
_chemical_formula_sum 'C24 H18 Br2 N2 O4 S'
_chemical_formula_weight 590.28
_space_group_crystal_system orthorhombic
_space_group_IT_number 19
_space_group_name_Hall 'P 2ac 2ab'
_space_group_name_H-M_alt 'P 21 21 21'
_atom_sites_solution_hydrogens geom
_atom_sites_solution_primary dual
_audit_creation_date 2018-06-04
_audit_creation_method
;
Olex2 1.2
(compiled 2018.05.18 svn.r3508 for OlexSys, GUI svn.r5497)
;
_cell_angle_alpha 90
_cell_angle_beta 90
_cell_angle_gamma 90
_cell_formula_units_Z 4
_cell_length_a 9.0783(2)
_cell_length_b 10.2205(2)
_cell_length_c 25.0955(4)
_cell_measurement_reflns_used 9323
_cell_measurement_temperature 170(2)
_cell_measurement_theta_max 54.96
_cell_measurement_theta_min 4.064
_cell_volume 2328.48(8)
_computing_cell_refinement 'SAINT v8.37A (Bruker, 2015)'
_computing_data_reduction 'SAINT v8.37A (Bruker, 2015)'
_computing_molecular_graphics 'Olex2 (Dolomanov et al., 2009)'
_computing_publication_material 'Olex2 (Dolomanov et al., 2009)'
_computing_structure_refinement 'ShelXL (Sheldrick, 2015)'
_computing_structure_solution 'ShelXT (Sheldrick, 2015)'
_diffrn_ambient_temperature 170.0
_diffrn_measured_fraction_theta_full 1.000
_diffrn_measured_fraction_theta_max 0.999
_diffrn_measurement_device_type 'Bruker APEX-II CCD'
_diffrn_measurement_method '\f and \w scans'
_diffrn_radiation_type GaK\a
_diffrn_radiation_wavelength 1.34139
_diffrn_reflns_av_R_equivalents 0.0630
_diffrn_reflns_av_unetI/netI 0.0377
_diffrn_reflns_Laue_measured_fraction_full 1.000
_diffrn_reflns_Laue_measured_fraction_max 0.999
_diffrn_reflns_limit_h_max 11
_diffrn_reflns_limit_h_min -10
_diffrn_reflns_limit_k_max 12
_diffrn_reflns_limit_k_min -12
_diffrn_reflns_limit_l_max 30
_diffrn_reflns_limit_l_min -28
_diffrn_reflns_number 25392
_diffrn_reflns_point_group_measured_fraction_full 0.999
_diffrn_reflns_point_group_measured_fraction_max 0.999
_diffrn_reflns_theta_full 53.594
_diffrn_reflns_theta_max 54.935
_diffrn_reflns_theta_min 3.064
_diffrn_standards_number 0
_exptl_absorpt_coefficient_mu 3.783
_exptl_absorpt_correction_T_max 0.7508
_exptl_absorpt_correction_T_min 0.4196
_exptl_absorpt_correction_type multi-scan
_exptl_absorpt_process_details
'SADABS-2016/2 (Bruker,2016/2) was used for absorption correction. wR2(int) was 0.1785 before and 0.0899 after correction. The Ratio of minimum to maximum transmission is 0.5589. The \l/2 correction factor is Not present.'
_exptl_crystal_colour colourless
_exptl_crystal_density_diffrn 1.684
_exptl_crystal_description block
_exptl_crystal_F_000 1176
_exptl_crystal_size_max 0.2
_exptl_crystal_size_mid 0.15
_exptl_crystal_size_min 0.12
_refine_diff_density_max 0.697
_refine_diff_density_min -0.769
_refine_diff_density_rms 0.072
_refine_ls_abs_structure_details
;
 Flack x determined using 1677 quotients [(I+)-(I-)]/[(I+)+(I-)]
 (Parsons, Flack and Wagner, Acta Cryst. B69 (2013) 249-259).
;
_refine_ls_abs_structure_Flack 0.082(11)
_refine_ls_extinction_method none
_refine_ls_goodness_of_fit_ref 1.062
_refine_ls_hydrogen_treatment constr
_refine_ls_matrix_type full
_refine_ls_number_parameters 301
_refine_ls_number_reflns 4433
_refine_ls_number_restraints 0
_refine_ls_restrained_S_all 1.062
_refine_ls_R_factor_all 0.0361
_refine_ls_R_factor_gt 0.0331
_refine_ls_shift/su_max 0.001
_refine_ls_shift/su_mean 0.000
_refine_ls_structure_factor_coef Fsqd
_refine_ls_weighting_details 'w=1/[\s^2^(Fo^2^)+(0.0256P)^2^+2.7776P] where P=(Fo^2^+2Fc^2^)/3'
_refine_ls_weighting_scheme calc
_refine_ls_wR_factor_gt 0.0758
_refine_ls_wR_factor_ref 0.0778
_reflns_Friedel_coverage 0.743
_reflns_Friedel_fraction_full 0.998
_reflns_Friedel_fraction_max 0.998
_reflns_number_gt 4185
_reflns_number_total 4433
_reflns_threshold_expression 'I > 2\s(I)'
_cod_data_source_file jo9b03300_si_002.cif
_cod_data_source_block mjl18241_0m
_cod_database_code 4037953
_shelx_shelxl_version_number 2016/6
_shelx_space_group_comment
;
The symmetry employed for this shelxl refinement is uniquely defined
by the following loop, which should always be used as a source of
symmetry information in preference to the above space-group names.
They are only intended as comments.
;
_shelx_estimated_absorpt_t_max 0.660
_shelx_estimated_absorpt_t_min 0.518
_olex2_refinement_description
;
1. Fixed Uiso
 At 1.2 times of:
  All C(H) groups
 At 1.5 times of:
  All C(H,H,H) groups, All O(H) groups
2.a Aromatic/amide H refined with riding coordinates:
 C2(H2A), C3(H3), C4(H4), C5(H5), C12(H12), C13(H13), C14(H14), C15(H15),
 C19(H19), C21(H21), C22(H22)
2.b Idealised Me refined as rotating group:
 C17(H17A,H17B,H17C), C24(H24A,H24B,H24C)
2.c Idealised tetrahedral OH refined as rotating group:
 O2(H2)
;
_olex2_submission_special_instructions 'No special instructions were received'

loop_
_space_group_symop_operation_xyz
'x, y, z'
'-x+1/2, -y, z+1/2'
'-x, y+1/2, -z+1/2'
'x+1/2, -y+1/2, -z'

loop_
_atom_site_label
_atom_site_type_symbol
_atom_site_fract_x
_atom_site_fract_y
_atom_site_fract_z
_atom_site_U_iso_or_equiv
_atom_site_adp_type
_atom_site_occupancy
_atom_site_site_symmetry_order
_atom_site_calc_flag
_atom_site_refinement_flags_posn
_atom_site_refinement_flags_adp
_atom_site_refinement_flags_occupancy
_atom_site_disorder_assembly
_atom_site_disorder_group
Br1 Br 0.24892(8) 1.03580(5) 0.35103(2) 0.03958(17) Uani 1 1 d . . . . .
Br2 Br 0.58789(8) 0.26869(6) 0.45706(3) 0.04734(19) Uani 1 1 d . . . . .
S1 S 0.14661(13) 0.97353(12) 0.22060(4) 0.0256(3) Uani 1 1 d . . . . .
O1 O 0.1633(4) 0.8128(3) 0.43994(13) 0.0277(8) Uani 1 1 d . . . . .
O2 O 0.0909(4) 0.6085(4) 0.38008(14) 0.0319(8) Uani 1 1 d . . . . .
H2 H 0.096255 0.683327 0.393786 0.048 Uiso 1 1 calc GR . . . .
O3 O 0.1671(5) 1.1033(4) 0.23875(15) 0.0416(10) Uani 1 1 d . . . . .
O4 O 0.1795(5) 0.9429(4) 0.16685(13) 0.0410(10) Uani 1 1 d . . . . .
N1 N 0.2556(5) 0.8750(4) 0.25772(14) 0.0232(8) Uani 1 1 d . . . . .
N2 N 0.3987(4) 0.8725(4) 0.46316(14) 0.0212(8) Uani 1 1 d . . . . .
C1 C 0.2971(5) 0.7478(4) 0.24145(18) 0.0212(9) Uani 1 1 d . . . . .
C2 C 0.2995(5) 0.6917(5) 0.19069(18) 0.0261(11) Uani 1 1 d . . . . .
H2A H 0.266873 0.738648 0.160227 0.031 Uiso 1 1 calc R . . . .
C3 C 0.3510(6) 0.5654(5) 0.18670(19) 0.0312(12) Uani 1 1 d . . . . .
H3 H 0.353695 0.524672 0.152678 0.037 Uiso 1 1 calc R . . . .
C4 C 0.3992(6) 0.4956(5) 0.23085(19) 0.0274(11) Uani 1 1 d . . . . .
H4 H 0.432798 0.408164 0.226552 0.033 Uiso 1 1 calc R . . . .
C5 C 0.3990(5) 0.5513(4) 0.28069(17) 0.0209(9) Uani 1 1 d . . . . .
H5 H 0.435373 0.504218 0.310551 0.025 Uiso 1 1 calc R . . . .
C6 C 0.3442(5) 0.6794(4) 0.28685(17) 0.0189(9) Uani 1 1 d . . . . .
C7 C 0.3278(5) 0.7651(4) 0.33227(16) 0.0179(9) Uani 1 1 d . . . . .
C8 C 0.2740(5) 0.8798(4) 0.31357(18) 0.0231(10) Uani 1 1 d . . . . .
C9 C 0.3780(5) 0.7330(4) 0.38877(16) 0.0183(9) Uani 1 1 d . . . . .
C10 C 0.2971(5) 0.8118(5) 0.43269(18) 0.0203(10) Uani 1 1 d . . . . .
C11 C 0.5364(5) 0.7752(4) 0.39790(16) 0.0180(9) Uani 1 1 d . . . . .
C12 C 0.6625(5) 0.7476(4) 0.36968(18) 0.0225(10) Uani 1 1 d . . . . .
H12 H 0.659460 0.693398 0.338936 0.027 Uiso 1 1 calc R . . . .
C13 C 0.7947(5) 0.8012(5) 0.3874(2) 0.0264(11) Uani 1 1 d . . . . .
H13 H 0.883105 0.783411 0.368498 0.032 Uiso 1 1 calc R . . . .
C14 C 0.7993(5) 0.8808(5) 0.4327(2) 0.0280(11) Uani 1 1 d . . . . .
H14 H 0.890757 0.915523 0.444467 0.034 Uiso 1 1 calc R . . . .
C15 C 0.6722(6) 0.9094(5) 0.46057(19) 0.0259(10) Uani 1 1 d . . . . .
H15 H 0.674495 0.964370 0.491093 0.031 Uiso 1 1 calc R . . . .
C16 C 0.5413(5) 0.8556(4) 0.44264(16) 0.0179(9) Uani 1 1 d . . . . .
C17 C 0.3608(6) 0.9537(5) 0.50853(18) 0.0300(11) Uani 1 1 d . . . . .
H17A H 0.396340 1.043016 0.502498 0.045 Uiso 1 1 calc GR . . . .
H17B H 0.406769 0.918042 0.540732 0.045 Uiso 1 1 calc GR . . . .
H17C H 0.253528 0.954934 0.513023 0.045 Uiso 1 1 calc GR . . . .
C18 C 0.3487(5) 0.5879(5) 0.40242(17) 0.0198(9) Uani 1 1 d . . . . .
C19 C 0.4606(6) 0.5078(5) 0.42088(18) 0.0254(11) Uani 1 1 d . . . . .
H19 H 0.556575 0.542382 0.426185 0.030 Uiso 1 1 calc R . . . .
C20 C 0.4325(6) 0.3772(5) 0.43160(18) 0.0293(11) Uani 1 1 d . . . . .
C21 C 0.2944(6) 0.3242(5) 0.42359(19) 0.0315(12) Uani 1 1 d . . . . .
H21 H 0.277080 0.233967 0.430131 0.038 Uiso 1 1 calc R . . . .
C22 C 0.1826(6) 0.4035(5) 0.40606(19) 0.0297(12) Uani 1 1 d . . . . .
H22 H 0.087157 0.367841 0.400522 0.036 Uiso 1 1 calc R . . . .
C23 C 0.2073(5) 0.5353(5) 0.39634(17) 0.0254(10) Uani 1 1 d . . . . .
C24 C -0.0303(6) 0.9216(7) 0.2368(3) 0.0472(16) Uani 1 1 d . . . . .
H24A H -0.102460 0.972245 0.216336 0.071 Uiso 1 1 calc GR . . . .
H24B H -0.047501 0.934866 0.274984 0.071 Uiso 1 1 calc GR . . . .
H24C H -0.040695 0.828532 0.228239 0.071 Uiso 1 1 calc GR . . . .

loop_
_atom_site_aniso_label
_atom_site_aniso_U_11
_atom_site_aniso_U_22
_atom_site_aniso_U_33
_atom_site_aniso_U_23
_atom_site_aniso_U_13
_atom_site_aniso_U_12
Br1 0.0676(4) 0.0238(3) 0.0273(3) -0.0059(2) -0.0037(3) 0.0139(3)
Br2 0.0632(4) 0.0263(3) 0.0525(4) 0.0122(3) -0.0195(3) 0.0036(3)
S1 0.0287(6) 0.0259(6) 0.0221(5) 0.0071(5) -0.0002(5) 0.0059(5)
O1 0.0202(18) 0.0346(19) 0.0282(18) -0.0039(15) 0.0032(14) 0.0010(15)
O2 0.0220(18) 0.037(2) 0.036(2) -0.0050(16) -0.0040(16) -0.0042(17)
O3 0.058(3) 0.0252(18) 0.042(2) 0.0045(17) -0.010(2) 0.0067(18)
O4 0.058(3) 0.045(2) 0.0208(17) 0.0075(16) 0.0016(17) 0.0204(19)
N1 0.027(2) 0.0222(18) 0.0205(18) -0.0002(15) -0.0005(18) 0.0057(18)
N2 0.025(2) 0.0233(18) 0.0151(18) -0.0028(15) 0.0007(16) 0.0019(17)
C1 0.019(2) 0.022(2) 0.023(2) -0.0011(19) -0.0006(17) -0.0007(18)
C2 0.031(3) 0.032(3) 0.015(2) -0.0032(19) -0.0037(19) 0.003(2)
C3 0.036(3) 0.037(3) 0.021(2) -0.014(2) 0.002(2) 0.003(2)
C4 0.028(2) 0.026(2) 0.028(3) -0.0059(19) -0.001(2) 0.006(2)
C5 0.023(2) 0.022(2) 0.018(2) -0.0013(17) -0.0013(18) 0.005(2)
C6 0.016(2) 0.024(2) 0.017(2) -0.0028(18) -0.0026(18) -0.0009(18)
C7 0.018(2) 0.022(2) 0.014(2) 0.0000(17) -0.0015(16) 0.0002(18)
C8 0.025(3) 0.024(2) 0.020(2) -0.0014(18) -0.0009(19) 0.001(2)
C9 0.020(2) 0.022(2) 0.013(2) -0.0014(17) 0.0000(16) 0.0004(18)
C10 0.020(2) 0.024(2) 0.017(2) 0.0008(18) 0.0010(18) 0.0017(18)
C11 0.018(2) 0.017(2) 0.018(2) 0.0035(17) -0.0049(17) 0.0013(18)
C12 0.026(2) 0.020(2) 0.021(2) 0.0016(18) -0.0003(19) 0.006(2)
C13 0.017(2) 0.029(3) 0.032(3) 0.006(2) 0.0027(19) 0.0045(19)
C14 0.021(3) 0.032(3) 0.030(3) 0.007(2) -0.009(2) -0.004(2)
C15 0.030(3) 0.026(2) 0.021(2) 0.002(2) -0.007(2) -0.002(2)
C16 0.021(2) 0.019(2) 0.013(2) 0.0057(16) -0.0015(17) 0.0030(17)
C17 0.037(3) 0.033(3) 0.020(2) -0.009(2) 0.008(2) -0.001(2)
C18 0.025(2) 0.022(2) 0.012(2) 0.0009(17) 0.0016(18) -0.0009(19)
C19 0.030(3) 0.027(3) 0.020(2) 0.0002(18) -0.004(2) -0.002(2)
C20 0.046(3) 0.024(2) 0.018(2) 0.0028(19) -0.004(2) 0.002(2)
C21 0.048(3) 0.024(2) 0.022(2) -0.001(2) 0.003(2) -0.009(2)
C22 0.036(3) 0.033(3) 0.020(2) -0.009(2) 0.006(2) -0.013(2)
C23 0.025(2) 0.034(3) 0.017(2) -0.002(2) -0.0016(18) -0.005(2)
C24 0.026(3) 0.060(4) 0.055(4) 0.016(3) -0.005(3) 0.002(3)

loop_
_atom_type_symbol
_atom_type_description
_atom_type_scat_dispersion_real
_atom_type_scat_dispersion_imag
_atom_type_scat_source
C C 0.0148 0.0070 'International Tables Vol C Tables 4.2.6.8 and 6.1.1.4'
H H 0.0000 0.0000 'International Tables Vol C Tables 4.2.6.8 and 6.1.1.4'
Br Br -0.9502 1.0410 'International Tables Vol C Tables 4.2.6.8 and 6.1.1.4'
N N 0.0253 0.0136 'International Tables Vol C Tables 4.2.6.8 and 6.1.1.4'
O O 0.0412 0.0250 'International Tables Vol C Tables 4.2.6.8 and 6.1.1.4'
S S 0.2924 0.4247 'International Tables Vol C Tables 4.2.6.8 and 6.1.1.4'

loop_
_geom_angle_atom_site_label_1
_geom_angle_atom_site_label_2
_geom_angle_atom_site_label_3
_geom_angle
_geom_angle_site_symmetry_1
_geom_angle_site_symmetry_3
_geom_angle_publ_flag
O3 S1 O4 119.1(3) . . ?
O3 S1 N1 107.7(2) . . ?
O3 S1 C24 109.4(3) . . ?
O4 S1 N1 105.6(2) . . ?
O4 S1 C24 110.5(3) . . ?
N1 S1 C24 103.3(3) . . ?
C23 O2 H2 109.5 . . ?
C1 N1 S1 123.0(3) . . ?
C8 N1 S1 126.5(3) . . ?
C8 N1 C1 106.7(4) . . ?
C10 N2 C16 111.4(4) . . ?
C10 N2 C17 123.1(4) . . ?
C16 N2 C17 125.3(4) . . ?
C2 C1 N1 130.2(4) . . ?
C2 C1 C6 122.1(4) . . ?
C6 C1 N1 107.8(4) . . ?
C1 C2 H2A 121.4 . . ?
C3 C2 C1 117.2(4) . . ?
C3 C2 H2A 121.4 . . ?
C2 C3 H3 119.0 . . ?
C2 C3 C4 122.1(4) . . ?
C4 C3 H3 119.0 . . ?
C3 C4 H4 119.6 . . ?
C5 C4 C3 120.8(4) . . ?
C5 C4 H4 119.6 . . ?
C4 C5 H5 120.5 . . ?
C4 C5 C6 119.1(4) . . ?
C6 C5 H5 120.5 . . ?
C1 C6 C5 118.8(4) . . ?
C1 C6 C7 107.9(4) . . ?
C5 C6 C7 133.3(4) . . ?
C6 C7 C9 124.9(4) . . ?
C8 C7 C6 106.8(4) . . ?
C8 C7 C9 128.0(4) . . ?
N1 C8 Br1 121.0(3) . . ?
C7 C8 Br1 127.6(3) . . ?
C7 C8 N1 110.9(4) . . ?
C7 C9 C10 114.1(4) . . ?
C7 C9 C18 111.1(4) . . ?
C11 C9 C7 111.3(4) . . ?
C11 C9 C10 101.2(3) . . ?
C11 C9 C18 113.7(4) . . ?
C18 C9 C10 105.0(3) . . ?
O1 C10 N2 126.0(4) . . ?
O1 C10 C9 125.4(4) . . ?
N2 C10 C9 108.5(4) . . ?
C12 C11 C9 130.7(4) . . ?
C12 C11 C16 120.7(4) . . ?
C16 C11 C9 108.6(4) . . ?
C11 C12 H12 120.9 . . ?
C11 C12 C13 118.1(4) . . ?
C13 C12 H12 120.9 . . ?
C12 C13 H13 119.5 . . ?
C12 C13 C14 120.9(4) . . ?
C14 C13 H13 119.5 . . ?
C13 C14 H14 119.7 . . ?
C15 C14 C13 120.7(4) . . ?
C15 C14 H14 119.7 . . ?
C14 C15 H15 121.0 . . ?
C14 C15 C16 117.9(4) . . ?
C16 C15 H15 121.0 . . ?
C11 C16 N2 109.8(4) . . ?
C15 C16 N2 128.6(4) . . ?
C15 C16 C11 121.6(4) . . ?
N2 C17 H17A 109.5 . . ?
N2 C17 H17B 109.5 . . ?
N2 C17 H17C 109.5 . . ?
H17A C17 H17B 109.5 . . ?
H17A C17 H17C 109.5 . . ?
H17B C17 H17C 109.5 . . ?
C19 C18 C9 121.0(4) . . ?
C19 C18 C23 118.8(4) . . ?
C23 C18 C9 120.2(4) . . ?
C18 C19 H19 120.0 . . ?
C18 C19 C20 120.0(5) . . ?
C20 C19 H19 120.0 . . ?
C19 C20 Br2 119.3(4) . . ?
C21 C20 Br2 119.5(4) . . ?
C21 C20 C19 121.1(5) . . ?
C20 C21 H21 120.4 . . ?
C22 C21 C20 119.2(5) . . ?
C22 C21 H21 120.4 . . ?
C21 C22 H22 119.7 . . ?
C21 C22 C23 120.7(5) . . ?
C23 C22 H22 119.7 . . ?
O2 C23 C18 122.4(5) . . ?
O2 C23 C22 117.5(4) . . ?
C22 C23 C18 120.1(5) . . ?
S1 C24 H24A 109.5 . . ?
S1 C24 H24B 109.5 . . ?
S1 C24 H24C 109.5 . . ?
H24A C24 H24B 109.5 . . ?
H24A C24 H24C 109.5 . . ?
H24B C24 H24C 109.5 . . ?

loop_
_geom_bond_atom_site_label_1
_geom_bond_atom_site_label_2
_geom_bond_distance
_geom_bond_site_symmetry_2
_geom_bond_publ_flag
Br1 C8 1.865(5) . ?
Br2 C20 1.905(5) . ?
S1 O3 1.414(4) . ?
S1 O4 1.416(4) . ?
S1 N1 1.691(4) . ?
S1 C24 1.740(6) . ?
O1 C10 1.228(6) . ?
O2 H2 0.8400 . ?
O2 C23 1.357(6) . ?
N1 C1 1.414(6) . ?
N1 C8 1.413(6) . ?
N2 C10 1.349(6) . ?
N2 C16 1.404(6) . ?
N2 C17 1.450(6) . ?
C1 C2 1.397(6) . ?
C1 C6 1.403(6) . ?
C2 H2A 0.9500 . ?
C2 C3 1.377(7) . ?
C3 H3 0.9500 . ?
C3 C4 1.388(7) . ?
C4 H4 0.9500 . ?
C4 C5 1.375(6) . ?
C5 H5 0.9500 . ?
C5 C6 1.409(6) . ?
C6 C7 1.445(6) . ?
C7 C8 1.354(6) . ?
C7 C9 1.525(6) . ?
C9 C10 1.550(6) . ?
C9 C11 1.518(6) . ?
C9 C18 1.545(6) . ?
C11 C12 1.375(6) . ?
C11 C16 1.392(6) . ?
C12 H12 0.9500 . ?
C12 C13 1.393(7) . ?
C13 H13 0.9500 . ?
C13 C14 1.399(7) . ?
C14 H14 0.9500 . ?
C14 C15 1.380(7) . ?
C15 H15 0.9500 . ?
C15 C16 1.385(7) . ?
C17 H17A 0.9800 . ?
C17 H17B 0.9800 . ?
C17 H17C 0.9800 . ?
C18 C19 1.385(7) . ?
C18 C23 1.400(7) . ?
C19 H19 0.9500 . ?
C19 C20 1.385(7) . ?
C20 C21 1.380(8) . ?
C21 H21 0.9500 . ?
C21 C22 1.372(8) . ?
C22 H22 0.9500 . ?
C22 C23 1.387(7) . ?
C24 H24A 0.9800 . ?
C24 H24B 0.9800 . ?
C24 H24C 0.9800 . ?

loop_
_geom_hbond_atom_site_label_D
_geom_hbond_atom_site_label_H
_geom_hbond_atom_site_label_A
_geom_hbond_distance_DH
_geom_hbond_distance_HA
_geom_hbond_distance_DA
_geom_hbond_angle_DHA
_geom_hbond_site_symmetry_A
O2 H2 O1 0.84 1.86 2.655(5) 157.1 .
C2 H2A O4 0.95 2.24 2.852(6) 121.4 .
